data_1514401
loop_
_publ_author_name
'Yin, Haolin'
'Lewis, Andrew J.'
'Williams, Ursula J.'
'Carroll, Patrick J.'
'Schelter, Eric J.'

_publ_section_title
;
 Fluorinated diarylamide complexes of uranium(iii, iv) incorporating
 ancillary fluorine-to-uranium dative interactions
;
_journal_issue 2
_journal_name_full 'Chemical Science'
_journal_page_first 798
_journal_paper_doi 10.1039/c2sc21458j
_journal_volume 4
_journal_year 2013
_chemical_formula_sum 'C48 H20 F20 N4 U'
_chemical_formula_weight 1270.71
_space_group_IT_number 15
_symmetry_cell_setting monoclinic
_symmetry_Int_Tables_number 15
_symmetry_space_group_name_Hall '-C 2yc'
_symmetry_space_group_name_H-M 'C 1 2/c 1'
_atom_sites_solution_hydrogens geom
_atom_sites_solution_primary direct
_audit_creation_method SHELXL-97
_cell_angle_alpha 90.00
_cell_angle_beta 99.992(3)
_cell_angle_gamma 90.00
_cell_formula_units_Z 8
_cell_length_a 38.651(3)
_cell_length_b 12.3736(9)
_cell_length_c 19.9570(14)
_cell_measurement_temperature 143(1)
_cell_volume 9399.7(12)
_computing_data_collection 'Bruker APEX2'
_computing_data_reduction 'Bruker SAINT'
_computing_structure_refinement 'SHELXL-97 (Sheldrick, 2008)'
_computing_structure_solution 'SHELXS-97 (Sheldrick, 2008)'
_diffrn_ambient_temperature 143(1)
_diffrn_measured_fraction_theta_full 0.988
_diffrn_measured_fraction_theta_max 0.988
_diffrn_measurement_device 'CCD Area Detector'
_diffrn_measurement_device_type 'Bruker APEXII'
_diffrn_measurement_method 'phi and omega scans'
_diffrn_radiation_monochromator graphite
_diffrn_radiation_source 'sealed tube'
_diffrn_radiation_type MoK\a
_diffrn_radiation_wavelength 0.71073
_diffrn_reflns_av_R_equivalents 0.0250
_diffrn_reflns_av_sigmaI/netI 0.0150
_diffrn_reflns_limit_h_max 50
_diffrn_reflns_limit_h_min -50
_diffrn_reflns_limit_k_max 16
_diffrn_reflns_limit_k_min -16
_diffrn_reflns_limit_l_max 25
_diffrn_reflns_limit_l_min -25
_diffrn_reflns_number 103846
_diffrn_reflns_theta_full 27.56
_diffrn_reflns_theta_max 27.56
_diffrn_reflns_theta_min 1.73
_exptl_absorpt_coefficient_mu 3.572
_exptl_absorpt_correction_T_max 0.7456
_exptl_absorpt_correction_T_min 0.5243
_exptl_absorpt_correction_type multi-scan
_exptl_absorpt_process_details '(SADABS; Sheldrick, 2007)'
_exptl_crystal_density_diffrn 1.796
_exptl_crystal_density_method 'not measured'
_exptl_crystal_F_000 4864
_exptl_crystal_size_max 0.46
_exptl_crystal_size_mid 0.20
_exptl_crystal_size_min 0.08
_refine_diff_density_max 1.112
_refine_diff_density_min -0.515
_refine_diff_density_rms 0.081
_refine_ls_extinction_method none
_refine_ls_goodness_of_fit_ref 1.023
_refine_ls_hydrogen_treatment constr
_refine_ls_matrix_type full
_refine_ls_number_parameters 689
_refine_ls_number_reflns 10719
_refine_ls_number_restraints 246
_refine_ls_restrained_S_all 1.018
_refine_ls_R_factor_all 0.0307
_refine_ls_R_factor_gt 0.0245
_refine_ls_shift/su_max 0.004
_refine_ls_shift/su_mean 0.000
_refine_ls_structure_factor_coef Fsqd
_refine_ls_weighting_details 'calc w=1/[\s^2^(Fo^2^)+(0.0375P)^2^+22.3879P] where P=(Fo^2^+2Fc^2^)/3'
_refine_ls_weighting_scheme calc
_refine_ls_wR_factor_gt 0.0652
_refine_ls_wR_factor_ref 0.0681
_reflns_number_gt 9240
_reflns_number_total 10719
_reflns_threshold_expression >2sigma(I)
_cod_data_source_file c2sc21458j.txt
_cod_data_source_block UP4279(1-PhPhF)
_cod_original_sg_symbol_H-M 'C 2/c '
_cod_database_code 1514401

loop_
_symmetry_equiv_pos_as_xyz
'x, y, z'
'-x, y, -z+1/2'
'x+1/2, y+1/2, z'
'-x+1/2, y+1/2, -z+1/2'
'-x, -y, -z'
'x, -y, z-1/2'
'-x+1/2, -y+1/2, -z'
'x+1/2, -y+1/2, z-1/2'

loop_
_atom_site_label
_atom_site_type_symbol
_atom_site_fract_x
_atom_site_fract_y
_atom_site_fract_z
_atom_site_U_iso_or_equiv
_atom_site_adp_type
_atom_site_occupancy
_atom_site_symmetry_multiplicity
_atom_site_calc_flag
_atom_site_refinement_flags
_atom_site_disorder_assembly
_atom_site_disorder_group
U1 U 0.632340(3) 0.609113(7) 0.538120(5) 0.02849(4) Uani 1 1 d . A .
F1 F 0.72968(5) 0.79643(15) 0.42763(10) 0.0438(4) Uani 1 1 d . . .
F2 F 0.74914(5) 0.71187(19) 0.31730(10) 0.0528(5) Uani 1 1 d . . .
F3 F 0.71953(5) 0.52824(19) 0.25931(10) 0.0555(5) Uani 1 1 d . . .
F4 F 0.66405(5) 0.43817(16) 0.30951(10) 0.0481(5) Uani 1 1 d . . .
F5 F 0.64180(4) 0.52939(13) 0.41647(9) 0.0347(4) Uani 1 1 d . . .
F6 F 0.61126(5) 0.52102(14) 0.65099(10) 0.0454(4) Uani 1 1 d . . .
F7 F 0.59260(6) 0.41176(17) 0.75723(11) 0.0531(5) Uani 1 1 d . . .
F8 F 0.62423(6) 0.22064(17) 0.79787(10) 0.0540(5) Uani 1 1 d . . .
F9 F 0.67691(6) 0.14628(17) 0.73461(11) 0.0558(5) Uani 1 1 d . . .
F10 F 0.69772(5) 0.25648(15) 0.63535(9) 0.0433(4) Uani 1 1 d . . .
F11 F 0.58621(6) 0.92229(19) 0.67581(13) 0.0655(6) Uani 1 1 d . . .
F12 F 0.62392(8) 0.99175(19) 0.79101(12) 0.0744(7) Uani 1 1 d . . .
F13 F 0.68725(8) 0.90349(19) 0.84342(11) 0.0690(7) Uani 1 1 d . . .
F14 F 0.71056(5) 0.73063(18) 0.77886(10) 0.0516(5) Uani 1 1 d . . .
F15 F 0.67196(5) 0.65532(14) 0.66133(8) 0.0370(4) Uani 1 1 d . . .
F16 F 0.51083(6) 0.4565(2) 0.43983(16) 0.0793(8) Uani 1 1 d . A .
F17 F 0.46463(7) 0.5726(3) 0.3556(2) 0.1130(12) Uani 1 1 d . . .
F18 F 0.48301(7) 0.7665(3) 0.30626(16) 0.1071(11) Uani 1 1 d . A .
F19 F 0.55161(6) 0.8354(2) 0.34033(13) 0.0750(7) Uani 1 1 d . . .
F20 F 0.59867(4) 0.71596(15) 0.42549(9) 0.0400(4) Uani 1 1 d . A .
N1 N 0.67183(6) 0.70044(17) 0.48395(11) 0.0269(4) Uani 1 1 d . . .
N2 N 0.66054(6) 0.45770(18) 0.58394(12) 0.0322(5) Uani 1 1 d . . .
N3 N 0.61194(6) 0.74086(19) 0.60151(13) 0.0343(5) Uani 1 1 d . . .
N4 N 0.58190(7) 0.5289(2) 0.48061(15) 0.0404(6) Uani 1 1 d . . .
C1 C 0.68447(7) 0.6654(2) 0.42687(13) 0.0283(5) Uani 1 1 d . . .
C2 C 0.71256(7) 0.7091(2) 0.39927(15) 0.0339(6) Uani 1 1 d . . .
C3 C 0.72334(7) 0.6638(3) 0.34313(15) 0.0394(7) Uani 1 1 d . . .
C4 C 0.70829(8) 0.5718(3) 0.31296(15) 0.0400(7) Uani 1 1 d . . .
C5 C 0.68066(8) 0.5260(2) 0.33834(15) 0.0370(6) Uani 1 1 d . . .
C6 C 0.66958(7) 0.5738(2) 0.39283(14) 0.0305(6) Uani 1 1 d . . .
C7 C 0.67345(7) 0.8134(2) 0.49979(14) 0.0274(5) Uani 1 1 d . . .
C8 C 0.65937(7) 0.8914(2) 0.45275(15) 0.0307(6) Uani 1 1 d . . .
H8 H 0.6504 0.8715 0.4082 0.037 Uiso 1 1 calc R . .
C9 C 0.65863(8) 0.9988(2) 0.47216(17) 0.0370(6) Uani 1 1 d . . .
H9 H 0.6497 1.0509 0.4403 0.044 Uiso 1 1 calc R . .
C10 C 0.67110(9) 1.0288(3) 0.53839(18) 0.0428(7) Uani 1 1 d . . .
H10 H 0.6696 1.1004 0.5516 0.051 Uiso 1 1 calc R . .
C11 C 0.68580(9) 0.9527(3) 0.58480(16) 0.0421(7) Uani 1 1 d . . .
H11 H 0.6947 0.9733 0.6293 0.050 Uiso 1 1 calc R . .
C12 C 0.68742(7) 0.8454(2) 0.56565(15) 0.0331(6) Uani 1 1 d . . .
H12 H 0.6979 0.7946 0.5971 0.040 Uiso 1 1 calc R . .
C13 C 0.65418(8) 0.3931(2) 0.63703(15) 0.0327(6) Uani 1 1 d . . .
C14 C 0.62806(8) 0.4267(2) 0.67265(16) 0.0360(6) Uani 1 1 d . . .
C15 C 0.61754(9) 0.3716(3) 0.72505(17) 0.0405(7) Uani 1 1 d . . .
C16 C 0.63367(9) 0.2755(3) 0.74586(16) 0.0408(7) Uani 1 1 d . . .
C17 C 0.66024(9) 0.2383(2) 0.71383(16) 0.0393(7) Uani 1 1 d . . .
C18 C 0.67061(8) 0.2965(2) 0.66175(15) 0.0355(6) Uani 1 1 d . . .
C19 C 0.68672(7) 0.4265(2) 0.54445(15) 0.0312(6) Uani 1 1 d . . .
C20 C 0.68024(8) 0.3436(2) 0.49654(16) 0.0379(6) Uani 1 1 d . . .
H20 H 0.6594 0.3043 0.4916 0.045 Uiso 1 1 calc R . .
C21 C 0.70521(9) 0.3206(3) 0.45638(16) 0.0427(7) Uani 1 1 d . . .
H21 H 0.7012 0.2650 0.4246 0.051 Uiso 1 1 calc R . .
C22 C 0.73595(9) 0.3792(3) 0.46305(19) 0.0452(8) Uani 1 1 d . . .
H22 H 0.7525 0.3630 0.4357 0.054 Uiso 1 1 calc R . .
C23 C 0.74229(8) 0.4611(3) 0.50970(18) 0.0437(7) Uani 1 1 d . . .
H23 H 0.7630 0.5008 0.5138 0.052 Uiso 1 1 calc R . .
C24 C 0.71775(8) 0.4849(2) 0.55110(16) 0.0357(6) Uani 1 1 d . . .
H24 H 0.7222 0.5400 0.5832 0.043 Uiso 1 1 calc R . .
C25 C 0.62803(8) 0.7853(2) 0.66285(16) 0.0367(7) Uani 1 1 d . . .
C26 C 0.61677(10) 0.8719(3) 0.69895(19) 0.0469(8) Uani 1 1 d . . .
C27 C 0.63653(12) 0.9091(3) 0.7588(2) 0.0530(9) Uani 1 1 d . . .
C28 C 0.66779(11) 0.8646(3) 0.78564(18) 0.0505(9) Uani 1 1 d . . .
C29 C 0.68018(9) 0.7779(3) 0.75343(16) 0.0427(7) Uani 1 1 d . . .
C30 C 0.65990(8) 0.7412(2) 0.69409(15) 0.0361(6) Uani 1 1 d . . .
C31 C 0.57904(8) 0.7849(2) 0.56752(16) 0.0356(6) Uani 1 1 d . . .
C32 C 0.54789(8) 0.7302(2) 0.57033(18) 0.0429(7) Uani 1 1 d . . .
H32 H 0.5481 0.6669 0.5956 0.052 Uiso 1 1 calc R . .
C33 C 0.51644(9) 0.7708(3) 0.5351(2) 0.0546(9) Uani 1 1 d . . .
H33 H 0.4955 0.7349 0.5371 0.065 Uiso 1 1 calc R . .
C34 C 0.51610(10) 0.8631(3) 0.4976(2) 0.0574(10) Uani 1 1 d . . .
H34 H 0.4949 0.8896 0.4743 0.069 Uiso 1 1 calc R . .
C35 C 0.54675(10) 0.9174(3) 0.4939(2) 0.0538(9) Uani 1 1 d . . .
H35 H 0.5463 0.9801 0.4681 0.065 Uiso 1 1 calc R . .
C36 C 0.57840(9) 0.8783(2) 0.52897(19) 0.0437(8) Uani 1 1 d . . .
H36 H 0.5992 0.9147 0.5266 0.052 Uiso 1 1 calc R . .
C37 C 0.55671(8) 0.5825(3) 0.43451(18) 0.0417(7) Uani 1 1 d . A .
C38 C 0.52184(9) 0.5483(3) 0.4150(2) 0.0584(10) Uani 1 1 d . . .
C39 C 0.49826(11) 0.6076(4) 0.3719(3) 0.0750(14) Uani 1 1 d . A .
C40 C 0.50743(10) 0.7047(5) 0.3462(2) 0.0743(14) Uani 1 1 d . . .
C41 C 0.54148(10) 0.7417(4) 0.3640(2) 0.0562(9) Uani 1 1 d . A .
C42 C 0.56469(8) 0.6801(3) 0.40677(16) 0.0404(7) Uani 1 1 d . . .
C43 C 0.5817(4) 0.4137(5) 0.4885(5) 0.054(3) Uani 0.40 1 d PGU A 1
C44 C 0.5776(3) 0.3621(7) 0.5485(5) 0.067(3) Uani 0.40 1 d PGU A 1
H44 H 0.5734 0.4025 0.5856 0.090 Uiso 0.40 1 calc PR A 1
C45 C 0.5797(3) 0.2501(7) 0.5531(5) 0.085(3) Uani 0.40 1 d PGU A 1
H45 H 0.5770 0.2156 0.5932 0.114 Uiso 0.40 1 calc PR A 1
C46 C 0.5860(3) 0.1897(5) 0.4976(6) 0.089(3) Uani 0.40 1 d PGU A 1
H46 H 0.5874 0.1148 0.5007 0.119 Uiso 0.40 1 calc PR A 1
C47 C 0.5901(3) 0.2413(7) 0.4376(5) 0.082(3) Uani 0.40 1 d PGU A 1
H47 H 0.5942 0.2010 0.4006 0.109 Uiso 0.40 1 calc PR A 1
C48 C 0.5879(3) 0.3533(7) 0.4331(5) 0.068(3) Uani 0.40 1 d PGU A 1
H48 H 0.5906 0.3878 0.3929 0.091 Uiso 0.40 1 calc PR A 1
C43' C 0.5813(2) 0.4131(3) 0.4651(3) 0.0442(17) Uani 0.60 1 d PGU A 2
C44' C 0.5836(2) 0.3728(4) 0.4010(3) 0.0559(17) Uani 0.60 1 d PGU A 2
H44' H 0.5836 0.4200 0.3648 0.074 Uiso 0.60 1 calc PR A 2
C45' C 0.58584(17) 0.2620(4) 0.3911(3) 0.0734(19) Uani 0.60 1 d PGU A 2
H45' H 0.5874 0.2351 0.3482 0.098 Uiso 0.60 1 calc PR A 2
C46' C 0.58584(16) 0.1915(3) 0.4453(3) 0.077(2) Uani 0.60 1 d PGU A 2
H46' H 0.5873 0.1174 0.4387 0.102 Uiso 0.60 1 calc PR A 2
C47' C 0.58358(16) 0.2317(4) 0.5094(3) 0.0693(18) Uani 0.60 1 d PGU A 2
H47' H 0.5836 0.1845 0.5457 0.092 Uiso 0.60 1 calc PR A 2
C48' C 0.58133(19) 0.3425(4) 0.5194(2) 0.0521(15) Uani 0.60 1 d PGU A 2
H48' H 0.5798 0.3695 0.5623 0.069 Uiso 0.60 1 calc PR A 2

loop_
_atom_site_aniso_label
_atom_site_aniso_U_11
_atom_site_aniso_U_22
_atom_site_aniso_U_33
_atom_site_aniso_U_23
_atom_site_aniso_U_13
_atom_site_aniso_U_12
U1 0.03144(6) 0.02074(6) 0.03702(6) -0.00038(4) 0.01640(4) 0.00010(4)
F1 0.0352(9) 0.0457(11) 0.0537(11) -0.0001(9) 0.0167(8) -0.0110(8)
F2 0.0373(10) 0.0806(15) 0.0456(10) 0.0118(10) 0.0210(8) -0.0018(9)
F3 0.0554(12) 0.0735(15) 0.0428(10) -0.0054(10) 0.0228(9) 0.0171(11)
F4 0.0558(11) 0.0396(10) 0.0502(11) -0.0162(9) 0.0127(9) 0.0037(9)
F5 0.0343(8) 0.0275(8) 0.0455(9) -0.0055(7) 0.0155(7) -0.0021(7)
F6 0.0504(11) 0.0326(9) 0.0618(12) 0.0113(8) 0.0341(9) 0.0093(8)
F7 0.0564(12) 0.0566(12) 0.0550(12) 0.0094(10) 0.0339(10) 0.0014(10)
F8 0.0725(14) 0.0482(11) 0.0438(10) 0.0147(9) 0.0170(10) -0.0077(10)
F9 0.0744(14) 0.0391(10) 0.0540(12) 0.0165(9) 0.0119(10) 0.0111(10)
F10 0.0494(10) 0.0347(9) 0.0474(10) 0.0028(8) 0.0126(8) 0.0108(8)
F11 0.0689(14) 0.0522(12) 0.0802(16) -0.0224(12) 0.0262(12) 0.0184(11)
F12 0.1085(19) 0.0525(14) 0.0685(15) -0.0279(12) 0.0333(14) 0.0057(13)
F13 0.103(2) 0.0627(15) 0.0415(11) -0.0173(10) 0.0145(12) -0.0147(13)
F14 0.0569(12) 0.0577(13) 0.0421(10) 0.0056(9) 0.0137(9) -0.0076(10)
F15 0.0462(10) 0.0312(9) 0.0372(9) -0.0021(7) 0.0176(7) 0.0022(7)
F16 0.0409(12) 0.0594(15) 0.141(2) -0.0141(15) 0.0242(13) -0.0205(11)
F17 0.0351(13) 0.135(3) 0.159(3) -0.021(2) -0.0115(16) -0.0130(15)
F18 0.0560(15) 0.153(3) 0.101(2) 0.022(2) -0.0162(15) 0.0248(18)
F19 0.0606(14) 0.0893(19) 0.0741(16) 0.0306(15) 0.0085(12) 0.0162(13)
F20 0.0311(8) 0.0409(10) 0.0501(10) 0.0063(8) 0.0128(7) -0.0001(7)
N1 0.0283(11) 0.0221(11) 0.0327(11) 0.0007(9) 0.0118(9) 0.0011(8)
N2 0.0343(12) 0.0236(11) 0.0425(13) 0.0009(10) 0.0173(10) 0.0002(9)
N3 0.0361(12) 0.0252(12) 0.0458(14) -0.0039(10) 0.0188(11) 0.0000(10)
N4 0.0332(13) 0.0303(13) 0.0615(17) -0.0048(12) 0.0186(12) -0.0036(10)
C1 0.0260(12) 0.0279(13) 0.0320(13) 0.0031(11) 0.0077(10) 0.0035(10)
C2 0.0279(13) 0.0367(15) 0.0376(15) 0.0032(12) 0.0072(11) 0.0005(11)
C3 0.0287(14) 0.0546(19) 0.0377(15) 0.0117(14) 0.0141(12) 0.0068(13)
C4 0.0371(15) 0.0519(19) 0.0325(15) 0.0005(14) 0.0103(12) 0.0150(14)
C5 0.0378(15) 0.0347(15) 0.0392(15) -0.0032(13) 0.0085(12) 0.0100(12)
C6 0.0280(13) 0.0295(13) 0.0357(14) 0.0025(11) 0.0100(11) 0.0030(11)
C7 0.0251(12) 0.0250(13) 0.0344(13) 0.0004(11) 0.0119(10) -0.0026(10)
C8 0.0304(13) 0.0297(14) 0.0330(14) 0.0018(11) 0.0081(11) 0.0001(11)
C9 0.0366(15) 0.0261(14) 0.0526(18) 0.0061(13) 0.0198(13) 0.0014(11)
C10 0.0486(18) 0.0281(15) 0.059(2) -0.0097(14) 0.0290(15) -0.0056(13)
C11 0.0462(17) 0.0449(18) 0.0385(16) -0.0129(14) 0.0169(13) -0.0140(14)
C12 0.0320(14) 0.0362(15) 0.0328(14) 0.0020(12) 0.0099(11) -0.0085(12)
C13 0.0364(14) 0.0244(13) 0.0390(15) -0.0002(11) 0.0115(12) -0.0054(11)
C14 0.0410(16) 0.0263(13) 0.0439(16) 0.0033(12) 0.0161(13) -0.0006(12)
C15 0.0431(17) 0.0413(17) 0.0405(16) 0.0009(13) 0.0170(13) -0.0063(13)
C16 0.0503(18) 0.0367(16) 0.0365(15) 0.0053(13) 0.0107(13) -0.0094(14)
C17 0.0503(18) 0.0247(14) 0.0411(16) 0.0033(12) 0.0025(13) -0.0030(13)
C18 0.0401(15) 0.0270(14) 0.0399(15) -0.0034(12) 0.0082(12) -0.0008(11)
C19 0.0342(14) 0.0229(12) 0.0387(15) 0.0033(11) 0.0129(12) 0.0046(11)
C20 0.0378(15) 0.0273(14) 0.0501(18) -0.0027(13) 0.0118(13) 0.0013(12)
C21 0.0537(19) 0.0340(16) 0.0420(16) -0.0038(13) 0.0125(14) 0.0130(14)
C22 0.0435(18) 0.0441(18) 0.054(2) 0.0086(15) 0.0241(15) 0.0157(14)
C23 0.0316(15) 0.0411(17) 0.062(2) 0.0069(16) 0.0185(14) 0.0034(13)
C24 0.0345(14) 0.0279(14) 0.0461(16) 0.0000(12) 0.0109(12) 0.0018(11)
C25 0.0470(17) 0.0273(14) 0.0425(16) -0.0042(12) 0.0262(13) -0.0058(12)
C26 0.057(2) 0.0347(16) 0.055(2) -0.0067(15) 0.0271(17) 0.0041(15)
C27 0.082(3) 0.0336(17) 0.051(2) -0.0143(15) 0.0328(19) -0.0058(17)
C28 0.073(2) 0.0434(18) 0.0394(17) -0.0066(15) 0.0217(17) -0.0143(17)
C29 0.060(2) 0.0368(16) 0.0371(16) 0.0029(13) 0.0231(15) -0.0103(15)
C30 0.0482(17) 0.0284(14) 0.0375(15) -0.0012(12) 0.0243(13) -0.0044(12)
C31 0.0367(15) 0.0245(13) 0.0513(17) -0.0056(12) 0.0233(13) 0.0024(11)
C32 0.0401(16) 0.0278(15) 0.068(2) -0.0047(14) 0.0287(15) -0.0012(12)
C33 0.0354(17) 0.0406(19) 0.093(3) -0.0121(19) 0.0254(18) -0.0033(14)
C34 0.0421(19) 0.046(2) 0.085(3) -0.0075(19) 0.0136(18) 0.0124(15)
C35 0.050(2) 0.0371(17) 0.078(3) 0.0099(17) 0.0218(18) 0.0126(15)
C36 0.0415(17) 0.0297(15) 0.066(2) 0.0054(14) 0.0257(16) 0.0030(13)
C37 0.0313(15) 0.0426(17) 0.0543(19) -0.0139(15) 0.0159(14) -0.0016(13)
C38 0.0337(17) 0.060(2) 0.084(3) -0.018(2) 0.0162(18) -0.0058(16)
C39 0.0327(19) 0.092(4) 0.097(4) -0.020(3) 0.003(2) -0.007(2)
C40 0.037(2) 0.111(4) 0.068(3) -0.005(3) -0.0066(18) 0.017(2)
C41 0.047(2) 0.067(3) 0.055(2) 0.0076(19) 0.0102(16) 0.0069(18)
C42 0.0281(14) 0.0516(19) 0.0428(16) -0.0054(15) 0.0101(12) 0.0016(13)
C43 0.030(5) 0.036(4) 0.093(7) -0.010(4) 0.003(5) -0.002(4)
C44 0.046(6) 0.044(4) 0.104(7) 0.008(5) -0.011(6) -0.023(4)
C45 0.057(6) 0.049(5) 0.134(7) 0.014(5) -0.028(6) -0.012(5)
C46 0.045(5) 0.040(5) 0.168(8) -0.003(5) -0.024(7) -0.002(5)
C47 0.041(5) 0.040(4) 0.161(7) -0.029(6) 0.007(6) -0.002(4)
C48 0.039(5) 0.043(4) 0.124(7) -0.024(5) 0.020(6) -0.005(4)
C43' 0.031(3) 0.033(3) 0.073(4) -0.011(2) 0.020(3) -0.011(2)
C44' 0.050(4) 0.044(3) 0.078(4) -0.024(3) 0.023(4) -0.014(3)
C45' 0.053(4) 0.046(3) 0.124(5) -0.036(4) 0.023(5) -0.013(3)
C46' 0.038(3) 0.033(3) 0.160(6) -0.014(4) 0.021(5) -0.011(3)
C47' 0.033(3) 0.035(3) 0.133(5) 0.007(4) -0.005(4) -0.009(3)
C48' 0.029(3) 0.042(3) 0.082(4) 0.007(3) 0.003(3) -0.009(3)

loop_
_atom_type_symbol
_atom_type_description
_atom_type_scat_dispersion_real
_atom_type_scat_dispersion_imag
_atom_type_scat_source
C C 0.0033 0.0016 'International Tables Vol C Tables 4.2.6.8 and 6.1.1.4'
H H 0.0000 0.0000 'International Tables Vol C Tables 4.2.6.8 and 6.1.1.4'
F F 0.0171 0.0103 'International Tables Vol C Tables 4.2.6.8 and 6.1.1.4'
N N 0.0061 0.0033 'International Tables Vol C Tables 4.2.6.8 and 6.1.1.4'
U U -9.6767 9.6646 'International Tables Vol C Tables 4.2.6.8 and 6.1.1.4'

loop_
_geom_angle_atom_site_label_1
_geom_angle_atom_site_label_2
_geom_angle_atom_site_label_3
_geom_angle
N2 U1 N3 123.46(9)
N2 U1 N4 98.62(9)
N3 U1 N4 103.85(9)
N2 U1 N1 106.31(8)
N3 U1 N1 103.25(8)
N4 U1 N1 123.15(9)
N2 U1 F5 86.02(7)
N3 U1 F5 150.52(7)
N4 U1 F5 68.32(7)
N1 U1 F5 63.60(6)
N2 U1 F15 69.83(7)
N3 U1 F15 62.89(7)
N4 U1 F15 146.48(8)
N1 U1 F15 90.35(7)
F5 U1 F15 138.17(5)
N2 U1 F20 148.64(7)
N3 U1 F20 87.11(8)
N4 U1 F20 63.82(8)
N1 U1 F20 68.78(7)
F5 U1 F20 63.74(5)
F15 U1 F20 138.91(5)
N2 U1 F6 62.25(7)
N3 U1 F6 69.49(7)
N4 U1 F6 83.80(8)
N1 U1 F6 152.87(7)
F5 U1 F6 134.14(5)
F15 U1 F6 62.85(6)
F20 U1 F6 134.30(5)
C6 F5 U1 113.67(15)
C14 F6 U1 113.88(15)
C30 F15 U1 114.13(17)
C42 F20 U1 111.29(17)
C1 N1 C7 118.6(2)
C1 N1 U1 125.98(17)
C7 N1 U1 112.37(15)
C13 N2 C19 120.0(2)
C13 N2 U1 130.29(18)
C19 N2 U1 109.48(17)
C25 N3 C31 119.3(2)
C25 N3 U1 128.8(2)
C31 N3 U1 111.72(18)
C37 N4 C43 122.1(6)
C37 N4 C43' 110.2(4)
C43 N4 C43' 18.4(5)
C37 N4 U1 124.0(2)
C43 N4 U1 113.2(6)
C43' N4 U1 120.4(4)
N1 C1 C6 118.7(2)
N1 C1 C2 127.4(3)
C6 C1 C2 113.8(2)
F1 C2 C3 118.3(3)
F1 C2 C1 120.2(3)
C3 C2 C1 121.6(3)
F2 C3 C4 119.2(3)
F2 C3 C2 118.8(3)
C4 C3 C2 122.0(3)
F3 C4 C3 121.0(3)
F3 C4 C5 120.5(3)
C3 C4 C5 118.5(3)
F4 C5 C6 119.9(3)
F4 C5 C4 121.3(3)
C6 C5 C4 118.8(3)
F5 C6 C5 118.3(3)
F5 C6 C1 116.3(2)
C5 C6 C1 125.4(3)
C12 C7 C8 118.9(3)
C12 C7 N1 118.8(2)
C8 C7 N1 122.1(2)
C9 C8 C7 120.1(3)
C10 C9 C8 120.4(3)
C11 C10 C9 119.9(3)
C10 C11 C12 120.3(3)
C11 C12 C7 120.3(3)
N2 C13 C14 117.3(3)
N2 C13 C18 129.2(3)
C14 C13 C18 113.5(3)
F6 C14 C15 118.6(3)
F6 C14 C13 116.1(2)
C15 C14 C13 125.3(3)
F7 C15 C14 120.9(3)
F7 C15 C16 120.1(3)
C14 C15 C16 118.9(3)
F8 C16 C15 120.1(3)
F8 C16 C17 121.0(3)
C15 C16 C17 118.9(3)
F9 C17 C16 119.8(3)
F9 C17 C18 119.4(3)
C16 C17 C18 120.8(3)
F10 C18 C17 116.8(3)
F10 C18 C13 120.8(3)
C17 C18 C13 122.5(3)
C24 C19 C20 119.9(3)
C24 C19 N2 119.1(3)
C20 C19 N2 120.8(3)
C21 C20 C19 119.2(3)
C22 C21 C20 120.7(3)
C23 C22 C21 120.3(3)
C22 C23 C24 120.0(3)
C19 C24 C23 120.0(3)
N3 C25 C30 117.8(3)
N3 C25 C26 128.7(3)
C30 C25 C26 113.5(3)
F11 C26 C27 117.6(3)
F11 C26 C25 120.7(3)
C27 C26 C25 121.7(3)
F12 C27 C28 119.6(4)
F12 C27 C26 118.4(4)
C28 C27 C26 122.0(3)
F13 C28 C27 121.3(3)
F13 C28 C29 119.2(4)
C27 C28 C29 119.4(3)
F14 C29 C28 121.3(3)
F14 C29 C30 121.0(3)
C28 C29 C30 117.7(3)
F15 C30 C29 118.4(3)
F15 C30 C25 116.0(3)
C29 C30 C25 125.6(3)
C36 C31 C32 119.7(3)
C36 C31 N3 120.4(3)
C32 C31 N3 119.8(3)
C33 C32 C31 119.4(3)
C34 C33 C32 120.3(3)
C33 C34 C35 120.8(4)
C34 C35 C36 119.7(4)
C35 C36 C31 120.0(3)
C42 C37 N4 120.2(3)
C42 C37 C38 114.9(3)
N4 C37 C38 124.8(3)
F16 C38 C39 118.2(4)
F16 C38 C37 120.3(4)
C39 C38 C37 121.5(4)
C38 C39 F17 119.4(5)
C38 C39 C40 121.4(4)
F17 C39 C40 119.1(4)
F18 C40 C39 120.8(4)
F18 C40 C41 119.9(5)
C39 C40 C41 119.2(4)
F19 C41 C42 120.4(3)
F19 C41 C40 121.4(4)
C42 C41 C40 118.2(4)
C41 C42 F20 119.0(3)
C41 C42 C37 124.8(3)
F20 C42 C37 116.2(3)
C44 C43 C48 120.0
C44 C43 N4 123.7(6)
C48 C43 N4 116.2(6)
C43 C44 C45 120.0
C46 C45 C44 120.0
C45 C46 C47 120.0
C48 C47 C46 120.0
C47 C48 C43 120.0
C44' C43' C48' 120.0
C44' C43' N4 122.9(4)
C48' C43' N4 116.9(4)
C43' C44' C45' 120.0
C46' C45' C44' 120.0
C45' C46' C47' 120.0
C48' C47' C46' 120.0
C47' C48' C43' 120.0

loop_
_geom_bond_atom_site_label_1
_geom_bond_atom_site_label_2
_geom_bond_distance
U1 N2 2.278(2)
U1 N3 2.286(2)
U1 N4 2.308(3)
U1 N1 2.313(2)
U1 F5 2.7034(16)
U1 F15 2.7225(17)
U1 F20 2.7347(18)
U1 F6 2.7502(17)
F1 C2 1.340(3)
F2 C3 1.339(3)
F3 C4 1.337(3)
F4 C5 1.340(4)
F5 C6 1.361(3)
F6 C14 1.368(3)
F7 C15 1.343(4)
F8 C16 1.342(3)
F9 C17 1.339(4)
F10 C18 1.346(3)
F11 C26 1.345(4)
F12 C27 1.344(4)
F13 C28 1.352(4)
F14 C29 1.331(4)
F15 C30 1.371(3)
F16 C38 1.338(5)
F17 C39 1.355(5)
F18 C40 1.360(5)
F19 C41 1.336(5)
F20 C42 1.375(3)
N1 C1 1.384(3)
N1 C7 1.432(3)
N2 C13 1.383(4)
N2 C19 1.439(3)
N3 C25 1.387(4)
N3 C31 1.440(4)
N4 C37 1.387(4)
N4 C43 1.434(7)
N4 C43' 1.465(5)
C1 C6 1.394(4)
C1 C2 1.408(4)
C2 C3 1.380(4)
C3 C4 1.370(5)
C4 C5 1.381(5)
C5 C6 1.371(4)
C7 C12 1.389(4)
C7 C8 1.390(4)
C8 C9 1.386(4)
C9 C10 1.377(5)
C10 C11 1.372(5)
C11 C12 1.386(5)
C13 C14 1.395(4)
C13 C18 1.402(4)
C14 C15 1.368(4)
C15 C16 1.373(5)
C16 C17 1.379(5)
C17 C18 1.379(4)
C19 C24 1.386(4)
C19 C20 1.395(4)
C20 C21 1.387(4)
C21 C22 1.379(5)
C22 C23 1.369(5)
C23 C24 1.393(4)
C25 C30 1.392(5)
C25 C26 1.402(4)
C26 C27 1.380(6)
C27 C28 1.351(6)
C28 C29 1.378(5)
C29 C30 1.379(5)
C31 C36 1.387(4)
C31 C32 1.391(4)
C32 C33 1.389(5)
C33 C34 1.364(6)
C34 C35 1.375(5)
C35 C36 1.386(5)
C37 C42 1.386(5)
C37 C38 1.402(5)
C38 C39 1.354(7)
C39 C40 1.378(7)
C40 C41 1.380(6)
C41 C42 1.360(5)
C43 C44 1.3900
C43 C48 1.3900
C44 C45 1.3900
C45 C46 1.3900
C46 C47 1.3900
C47 C48 1.3900
C43' C44' 1.3900
C43' C48' 1.3900
C44' C45' 1.3900
C45' C46' 1.3900
C46' C47' 1.3900
C47' C48' 1.3900

loop_
_platon_squeeze_void_nr
_platon_squeeze_void_average_x
_platon_squeeze_void_average_y
_platon_squeeze_void_average_z
_platon_squeeze_void_volume
_platon_squeeze_void_count_electrons
_platon_squeeze_void_content
1 0.500 0.197 0.250 216 54 ' '
2 0.500 -0.197 0.750 216 54 ' '
3 0.000 0.303 0.750 216 54 ' '
4 0.000 0.697 0.250 216 54 ' '
